data_4102098
loop_
_publ_author_name
'Minghua Huang'
'Uwe Schilde'
'Michael Kumke'
'Markus Antonietti'
'Helmut C\"olfen'

_publ_contact_author_address
;
 University of Potsdam
 Institute of Chemistry
 Karl-Liebknecht-Strasse 24-25
 D-14476 Potsdam-Golm
 Germany
;
_publ_contact_author_email us@chem.uni-potsdam.de
_publ_contact_author_fax '+49 331 977-5153'
_publ_contact_author_name 'U. Schilde'
_publ_contact_author_phone '+49 331 977-5188'
_publ_section_title
;
 Polymer-Induced Self-Assembly of Small Organic Molecules into Ultralong
 Microbelts with Electronic Conductivity
;
_journal_name_full 'Journal of the American Chemical Society'
_journal_page_first 3700
_journal_page_last 3707
_journal_paper_doi 10.1021/ja906667x
_journal_volume 132
_journal_year 2010
_chemical_formula_moiety 'C14 H12 K2 O6, C2 O'
_chemical_formula_sum 'C16 H12 K2 O7'
_chemical_formula_weight 394.46
_chemical_name_systematic
;
 Tetra-potassium-aqua-ethanol-3,4,9,10-perylene-tetracarboxylate ethanol
 solvate' 
;
_space_group_IT_number 2
_symmetry_cell_setting triclinic
_symmetry_space_group_name_Hall '-P 1'
_symmetry_space_group_name_H-M 'P -1'
_atom_sites_solution_hydrogens difmap
_atom_sites_solution_primary direct
_atom_sites_solution_secondary difmap
_audit_creation_method SHELXL-97
_cell_angle_alpha 104.299(18)
_cell_angle_beta 100.577(18)
_cell_angle_gamma 95.938(17)
_cell_formula_units_Z 2
_cell_length_a 7.4228(14)
_cell_length_b 8.1929(18)
_cell_length_c 14.838(4)
_cell_measurement_reflns_used 5837
_cell_measurement_temperature 210(2)
_cell_measurement_theta_max 29.66
_cell_measurement_theta_min 2.60
_cell_volume 849.0(4)
_computing_cell_refinement 'X-AREA (Stoe, 2004)'
_computing_data_collection 'X-AREA (Stoe, 2004)'
_computing_data_reduction 'X-RED (Stoe, 2004)'
_computing_publication_material 'SHELXL-97 (Sheldrick, 1997)'
_computing_structure_refinement 'SHELXL-97 (Sheldrick, 1997)'
_computing_structure_solution 'SHELXS-97 (Sheldrick, 1997)'
_diffrn_ambient_temperature 210(2)
_diffrn_detector 'image plate (34 cm diameter)'
_diffrn_detector_area_resol_mean 6.67
_diffrn_detector_type STOE
_diffrn_measured_fraction_theta_full 0.687
_diffrn_measured_fraction_theta_max 0.687
_diffrn_measurement_details
; 
 90 frames, detector distance = 140 mm, t = 1 min
;
_diffrn_measurement_device '2-circle goniometer'
_diffrn_measurement_device_type 'STOE IPDS 2'
_diffrn_measurement_method '\w scan, delta omega = 1.0 deg'
_diffrn_radiation_monochromator 'plane graphite'
_diffrn_radiation_source 'fine-focus sealed tube'
_diffrn_radiation_type 'Mo K\a'
_diffrn_radiation_wavelength 0.71073
_diffrn_reflns_av_R_equivalents 0.0340
_diffrn_reflns_av_sigmaI/netI 0.0244
_diffrn_reflns_limit_h_max 10
_diffrn_reflns_limit_h_min -10
_diffrn_reflns_limit_k_max 11
_diffrn_reflns_limit_k_min -9
_diffrn_reflns_limit_l_max 10
_diffrn_reflns_limit_l_min -20
_diffrn_reflns_number 4009
_diffrn_reflns_theta_full 29.36
_diffrn_reflns_theta_max 29.36
_diffrn_reflns_theta_min 2.83
_exptl_absorpt_coefficient_mu 0.593
_exptl_absorpt_correction_type none
_exptl_crystal_colour needle
_exptl_crystal_density_diffrn 1.543
_exptl_crystal_density_method 'not measured'
_exptl_crystal_description bloc
_exptl_crystal_F_000 404
_exptl_crystal_size_max 0.80
_exptl_crystal_size_mid 0.25
_exptl_crystal_size_min 0.20
_refine_diff_density_max 0.408
_refine_diff_density_min -0.285
_refine_diff_density_rms 0.060
_refine_ls_extinction_coef 0.038(6)
_refine_ls_extinction_expression Fc^*^=kFc[1+0.001xFc^2^\l^3^/sin(2\q)]^-1/4^
_refine_ls_extinction_method SHELXL
_refine_ls_goodness_of_fit_ref 1.029
_refine_ls_hydrogen_treatment refall
_refine_ls_matrix_type full
_refine_ls_number_parameters 293
_refine_ls_number_reflns 3215
_refine_ls_number_restraints 0
_refine_ls_restrained_S_all 1.029
_refine_ls_R_factor_all 0.0432
_refine_ls_R_factor_gt 0.0359
_refine_ls_shift/su_max 0.009
_refine_ls_shift/su_mean 0.001
_refine_ls_structure_factor_coef Fsqd
_refine_ls_weighting_details 'calc w=1/[\s^2^(Fo^2^)+(0.0748P)^2^+0.1462P] where P=(Fo^2^+2Fc^2^)/3'
_refine_ls_weighting_scheme calc
_refine_ls_wR_factor_gt 0.0990
_refine_ls_wR_factor_ref 0.1034
_reflns_number_gt 2739
_reflns_number_total 3215
_reflns_threshold_expression >2sigma(I)
_cod_data_source_file ja906667x_si_002.cif
_cod_data_source_block ptcaps
_cod_original_cell_volume 849.0(3)
_cod_database_code 4102098

loop_
_symmetry_equiv_pos_as_xyz
'x, y, z'
'-x, -y, -z'

loop_
_atom_site_label
_atom_site_type_symbol
_atom_site_fract_x
_atom_site_fract_y
_atom_site_fract_z
_atom_site_U_iso_or_equiv
_atom_site_adp_type
_atom_site_occupancy
_atom_site_symmetry_multiplicity
_atom_site_calc_flag
_atom_site_refinement_flags
_atom_site_disorder_assembly
_atom_site_disorder_group
C1 C -0.2388(2) 0.2038(2) 0.08618(14) 0.0185(4) Uani 1 1 d . . .
H1 H -0.351(4) 0.223(3) 0.051(2) 0.022(6) Uiso 1 1 d . . .
C2 C -0.1976(2) 0.2799(2) 0.18383(14) 0.0181(4) Uani 1 1 d . . .
H2 H -0.291(4) 0.336(3) 0.212(2) 0.021(6) Uiso 1 1 d . . .
C3 C -0.0384(2) 0.2614(2) 0.24263(13) 0.0137(3) Uani 1 1 d . . .
C4 C 0.0958(2) 0.1747(2) 0.20028(12) 0.0130(3) Uani 1 1 d . . .
C5 C 0.0484(2) 0.0882(2) 0.10107(12) 0.0127(3) Uani 1 1 d . . .
C6 C -0.1234(2) 0.1012(2) 0.04363(12) 0.0136(3) Uani 1 1 d . . .
C7 C 0.2770(2) 0.1732(2) 0.25360(13) 0.0140(3) Uani 1 1 d . . .
C8 C -0.1735(2) 0.0106(2) -0.05780(12) 0.0137(3) Uani 1 1 d . . .
C9 C -0.3421(2) 0.0171(2) -0.11460(14) 0.0171(4) Uani 1 1 d . . .
H9 H -0.430(3) 0.080(3) -0.085(2) 0.020(6) Uiso 1 1 d . . .
C10 C -0.3927(2) -0.0746(2) -0.20998(13) 0.0172(4) Uani 1 1 d . . .
H10 H -0.516(4) -0.079(4) -0.248(2) 0.024(6) Uiso 1 1 d . . .
C11 C -0.0318(2) 0.3140(2) 0.34848(13) 0.0142(3) Uani 1 1 d . . .
C12 C 0.6373(2) 0.7107(2) 0.64897(13) 0.0153(3) Uani 1 1 d . . .
C13 C -0.0447(3) 0.7880(3) 0.27325(19) 0.0312(5) Uani 1 1 d . . .
H13A H 0.064(4) 0.840(4) 0.253(3) 0.035(7) Uiso 1 1 d . . .
H13B H -0.033(6) 0.671(6) 0.287(4) 0.069(12) Uiso 1 1 d . . .
C14 C -0.2138(4) 0.8040(4) 0.2041(2) 0.0421(6) Uani 1 1 d . . .
H14A H -0.333(5) 0.765(5) 0.218(4) 0.055(10) Uiso 1 1 d . . .
H14B H -0.206(6) 0.943(6) 0.207(4) 0.079(13) Uiso 1 1 d . . .
H14C H -0.193(5) 0.728(5) 0.148(4) 0.061(11) Uiso 1 1 d . . .
C151 C 0.2299(7) 0.5537(6) 0.1374(4) 0.0235(9) Uani 0.50 1 d P . .
C152 C 0.3541(11) 0.5000(10) 0.1270(8) 0.056(2) Uani 0.50 1 d P . .
C161 C 0.3310(10) 0.4413(9) 0.0702(5) 0.054(2) Uani 0.50 1 d P . .
C162 C 0.1601(12) 0.5189(11) 0.0823(8) 0.062(2) Uani 0.50 1 d P . .
O1 O -0.09622(19) 0.44690(17) 0.38026(10) 0.0208(3) Uani 1 1 d . . .
O2 O -0.02699(18) 0.78475(17) 0.60313(10) 0.0186(3) Uani 1 1 d . . .
O3 O 0.34032(19) 0.44393(17) 0.36590(11) 0.0207(3) Uani 1 1 d . . .
O4 O 0.53917(18) 0.77065(18) 0.59092(10) 0.0213(3) Uani 1 1 d . . .
O5 O 0.4390(2) 0.8799(2) 0.38937(13) 0.0276(3) Uani 1 1 d . . .
H51 H 0.406(4) 0.834(4) 0.329(3) 0.029(7) Uiso 1 1 d . . .
H52 H 0.439(5) 0.976(5) 0.393(3) 0.050(10) Uiso 1 1 d . . .
O6 O -0.0489(2) 0.8680(2) 0.36953(14) 0.0298(4) Uani 1 1 d . . .
H6 H -0.026(5) 0.973(5) 0.379(3) 0.051(10) Uiso 1 1 d . . .
O7 O 0.3567(4) 0.6060(3) 0.2286(2) 0.0621(7) Uani 1 1 d . . .
K1 K 0.20122(5) 0.70868(5) 0.47310(3) 0.01912(13) Uani 1 1 d . . .
K2 K 0.69062(5) 0.67636(5) 0.43536(3) 0.02150(14) Uani 1 1 d . . .

loop_
_atom_site_aniso_label
_atom_site_aniso_U_11
_atom_site_aniso_U_22
_atom_site_aniso_U_33
_atom_site_aniso_U_23
_atom_site_aniso_U_13
_atom_site_aniso_U_12
C1 0.0160(7) 0.0240(9) 0.0134(9) 0.0000(7) 0.0018(6) 0.0082(7)
C2 0.0175(7) 0.0213(9) 0.0136(9) -0.0009(7) 0.0027(6) 0.0089(7)
C3 0.0161(7) 0.0132(7) 0.0107(8) 0.0005(6) 0.0040(6) 0.0030(6)
C4 0.0150(7) 0.0128(7) 0.0106(8) 0.0012(6) 0.0032(6) 0.0028(6)
C5 0.0134(7) 0.0138(7) 0.0097(8) 0.0008(6) 0.0022(6) 0.0030(6)
C6 0.0144(7) 0.0159(8) 0.0094(8) 0.0013(6) 0.0024(6) 0.0038(6)
C7 0.0150(7) 0.0150(8) 0.0105(8) 0.0014(6) 0.0014(6) 0.0028(6)
C8 0.0135(7) 0.0151(8) 0.0105(8) -0.0004(6) 0.0023(6) 0.0035(6)
C9 0.0161(7) 0.0217(9) 0.0124(8) 0.0015(7) 0.0018(6) 0.0073(7)
C10 0.0143(7) 0.0223(9) 0.0120(8) 0.0006(7) -0.0003(6) 0.0051(7)
C11 0.0146(7) 0.0163(8) 0.0100(8) 0.0006(6) 0.0027(5) 0.0018(7)
C12 0.0134(7) 0.0185(8) 0.0114(8) 0.0001(7) 0.0024(5) 0.0016(7)
C13 0.0377(11) 0.0265(11) 0.0324(13) 0.0087(10) 0.0119(10) 0.0095(10)
C14 0.0378(13) 0.0494(16) 0.0340(15) 0.0098(13) 0.0028(11) -0.0034(13)
C151 0.035(2) 0.017(2) 0.015(2) 0.0042(17) 0.0014(18) -0.0029(19)
C152 0.057(4) 0.054(4) 0.066(7) 0.029(4) 0.027(4) 0.000(4)
C161 0.061(4) 0.055(4) 0.027(3) -0.024(3) 0.026(3) -0.011(3)
C162 0.067(4) 0.054(4) 0.070(7) 0.030(4) 0.014(5) 0.008(4)
O1 0.0255(6) 0.0194(7) 0.0158(7) -0.0017(5) 0.0062(5) 0.0084(6)
O2 0.0239(6) 0.0190(6) 0.0131(7) 0.0039(5) 0.0043(5) 0.0051(5)
O3 0.0237(6) 0.0158(6) 0.0184(7) -0.0010(5) 0.0017(5) 0.0025(6)
O4 0.0218(6) 0.0261(7) 0.0127(7) 0.0018(6) -0.0020(5) 0.0069(6)
O5 0.0344(8) 0.0238(8) 0.0256(9) 0.0090(7) 0.0045(6) 0.0073(7)
O6 0.0395(9) 0.0222(7) 0.0293(10) 0.0097(7) 0.0076(7) 0.0048(7)
O7 0.103(2) 0.0361(11) 0.0314(14) 0.0054(11) 0.0031(13) -0.0270(13)
K1 0.0179(2) 0.0226(2) 0.0167(2) 0.00437(16) 0.00368(13) 0.00489(16)
K2 0.0200(2) 0.0233(2) 0.0209(2) 0.00305(17) 0.00503(15) 0.00793(17)

loop_
_atom_type_symbol
_atom_type_description
_atom_type_scat_dispersion_real
_atom_type_scat_dispersion_imag
_atom_type_scat_source
C C 0.0033 0.0016 'International Tables Vol C Tables 4.2.6.8 and 6.1.1.4'
H H 0.0000 0.0000 'International Tables Vol C Tables 4.2.6.8 and 6.1.1.4'
O O 0.0106 0.0060 'International Tables Vol C Tables 4.2.6.8 and 6.1.1.4'
K K 0.2009 0.2494 'International Tables Vol C Tables 4.2.6.8 and 6.1.1.4'

loop_
_geom_angle_atom_site_label_1
_geom_angle_atom_site_label_2
_geom_angle_atom_site_label_3
_geom_angle
_geom_angle_site_symmetry_1
_geom_angle_site_symmetry_3
_geom_angle_publ_flag
C6 C1 C2 121.23(16) . . ?
C6 C1 H1 121.9(17) . . ?
C2 C1 H1 116.8(17) . . ?
C3 C2 C1 121.97(14) . . ?
C3 C2 H2 119(2) . . ?
C1 C2 H2 118.8(19) . . ?
C2 C3 C4 118.61(15) . . ?
C2 C3 C11 116.39(13) . . ?
C4 C3 C11 124.45(15) . . ?
C5 C4 C7 118.74(13) . . ?
C5 C4 C3 118.85(15) . . ?
C7 C4 C3 122.40(15) . . ?
C4 C5 C6 120.31(13) . . ?
C4 C5 C8 120.41(14) . 2 ?
C6 C5 C8 119.27(14) . 2 ?
C1 C6 C5 118.29(16) . . ?
C1 C6 C8 121.32(15) . . ?
C5 C6 C8 120.38(12) . . ?
C10 C7 C4 119.01(16) 2 . ?
C10 C7 C12 115.77(14) 2 2_666 ?
C4 C7 C12 124.72(13) . 2_666 ?
C9 C8 C5 118.16(15) . 2 ?
C9 C8 C6 121.51(13) . . ?
C5 C8 C6 120.33(14) 2 . ?
C10 C9 C8 121.46(14) . . ?
C10 C9 H9 120.0(19) . . ?
C8 C9 H9 118.3(19) . . ?
C7 C10 C9 121.90(15) 2 . ?
C7 C10 H10 116.9(16) 2 . ?
C9 C10 H10 121.0(16) . . ?
O1 C11 O2 125.09(16) . 2_566 ?
O1 C11 C3 117.05(16) . . ?
O2 C11 C3 117.69(14) 2_566 . ?
O1 C11 K1 68.91(10) . 2_566 ?
O2 C11 K1 61.41(9) 2_566 2_566 ?
C3 C11 K1 151.27(12) . 2_566 ?
O1 C11 K1 51.29(10) . . ?
O2 C11 K1 104.97(11) 2_566 . ?
C3 C11 K1 116.80(12) . . ?
K1 C11 K1 89.30(5) 2_566 . ?
O4 C12 O3 124.79(17) . 2_666 ?
O4 C12 C7 117.94(15) . 2_666 ?
O3 C12 C7 117.09(16) 2_666 2_666 ?
O4 C12 K2 56.39(9) . . ?
O3 C12 K2 85.99(10) 2_666 . ?
C7 C12 K2 136.58(12) 2_666 . ?
O6 C13 C14 112.24(19) . . ?
O6 C13 K1 53.36(11) . . ?
C14 C13 K1 157.10(18) . . ?
O6 C13 H13A 112(2) . . ?
C14 C13 H13A 106(2) . . ?
K1 C13 H13A 97(2) . . ?
O6 C13 H13B 93(3) . . ?
C14 C13 H13B 119(3) . . ?
K1 C13 H13B 52(3) . . ?
H13A C13 H13B 115(3) . . ?
C13 C14 H14A 115(3) . . ?
C13 C14 H14B 107(3) . . ?
H14A C14 H14B 109(3) . . ?
C13 C14 H14C 98(3) . . ?
H14A C14 H14C 111(3) . . ?
H14B C14 H14C 118(4) . . ?
C162 C151 C152 102.5(8) . . ?
C162 C151 O7 176.3(7) . . ?
C152 C151 O7 73.8(7) . . ?
C162 C151 C161 71.1(7) . . ?
C152 C151 C161 31.5(7) . . ?
O7 C151 C161 105.2(4) . . ?
C161 C152 C151 106.0(13) . . ?
C161 C152 C162 72.9(11) . . ?
C151 C152 C162 33.1(5) . . ?
C161 C152 O7 169.2(10) . . ?
C151 C152 O7 63.7(5) . . ?
C162 C152 O7 96.9(6) . . ?
C152 C161 C162 74.8(9) . . ?
C152 C161 C151 42.5(7) . . ?
C162 C161 C151 32.3(5) . . ?
C151 C162 C161 76.6(7) . . ?
C151 C162 C152 44.3(6) . . ?
C161 C162 C152 32.3(5) . . ?
C11 O1 K2 166.10(13) . 1_455 ?
C11 O1 K1 108.22(11) . . ?
K2 O1 K1 85.49(4) 1_455 . ?
C11 O1 K1 87.79(12) . 2_566 ?
K2 O1 K1 85.94(4) 1_455 2_566 ?
K1 O1 K1 106.84(5) . 2_566 ?
C11 O2 K1 95.12(9) 2_566 . ?
C11 O2 K2 123.64(12) 2_566 1_455 ?
K1 O2 K2 82.35(4) . 1_455 ?
C12 O3 K1 146.44(13) 2_666 . ?
C12 O3 K2 112.33(11) 2_666 . ?
K1 O3 K2 84.01(4) . . ?
C12 O3 K2 72.03(11) 2_666 2_666 ?
K1 O3 K2 76.55(4) . 2_666 ?
K2 O3 K2 99.53(5) . 2_666 ?
C12 O4 K1 141.51(14) . . ?
C12 O4 K2 101.15(9) . . ?
K1 O4 K2 88.90(5) . . ?
K2 O5 K1 86.99(6) . . ?
K2 O5 H51 99.2(19) . . ?
K1 O5 H51 107(2) . . ?
K2 O5 H52 138(3) . . ?
K1 O5 H52 121(3) . . ?
H51 O5 H52 102(4) . . ?
C13 O6 K1 102.74(12) . . ?
C13 O6 K2 111.29(14) . 1_455 ?
K1 O6 K2 81.89(5) . 1_455 ?
C13 O6 H6 109(3) . . ?
K1 O6 H6 118(3) . . ?
K2 O6 H6 129(3) 1_455 . ?
C151 O7 C152 42.5(4) . . ?
O4 K1 O3 84.21(5) . . ?
O4 K1 O5 74.08(5) . . ?
O3 K1 O5 77.75(5) . . ?
O4 K1 O2 101.38(5) . . ?
O3 K1 O2 143.27(5) . . ?
O5 K1 O2 138.86(5) . . ?
O4 K1 O1 141.65(5) . . ?
O3 K1 O1 72.45(4) . . ?
O5 K1 O1 127.25(5) . . ?
O2 K1 O1 81.91(4) . . ?
O4 K1 O6 141.83(5) . . ?
O3 K1 O6 115.99(5) . . ?
O5 K1 O6 78.99(5) . . ?
O2 K1 O6 81.71(5) . . ?
O1 K1 O6 76.50(5) . . ?
O4 K1 O1 82.09(5) . 2_566 ?
O3 K1 O1 100.66(5) . 2_566 ?
O5 K1 O1 156.17(5) . 2_566 ?
O2 K1 O1 45.67(4) . 2_566 ?
O1 K1 O1 73.16(5) . 2_566 ?
O6 K1 O1 121.52(5) . 2_566 ?
O4 K1 C11 87.14(5) . 2_566 ?
O3 K1 C11 123.90(5) . 2_566 ?
O5 K1 C11 150.22(5) . 2_566 ?
O2 K1 C11 23.47(4) . 2_566 ?
O1 K1 C11 81.56(5) . 2_566 ?
O6 K1 C11 104.37(5) . 2_566 ?
O1 K1 C11 23.30(4) 2_566 2_566 ?
O4 K1 C11 124.82(5) . . ?
O3 K1 C11 52.68(4) . . ?
O5 K1 C11 118.97(5) . . ?
O2 K1 C11 97.52(4) . . ?
O1 K1 C11 20.49(3) . . ?
O6 K1 C11 91.82(5) . . ?
O1 K1 C11 75.39(5) 2_566 . ?
C11 K1 C11 90.70(5) 2_566 . ?
O4 K1 C13 143.69(6) . . ?
O3 K1 C13 92.18(5) . . ?
O5 K1 C13 69.87(6) . . ?
O2 K1 C13 102.80(5) . . ?
O1 K1 C13 68.90(6) . . ?
O6 K1 C13 23.91(5) . . ?
O1 K1 C13 133.82(5) 2_566 . ?
C11 K1 C13 123.42(5) 2_566 . ?
C11 K1 C13 78.07(6) . . ?
O4 K1 K2 150.47(3) . 1_455 ?
O3 K1 K2 117.16(4) . 1_455 ?
O5 K1 K2 127.88(4) . 1_455 ?
O2 K1 K2 49.20(3) . 1_455 ?
O1 K1 K2 45.63(3) . 1_455 ?
O6 K1 K2 49.10(4) . 1_455 ?
O1 K1 K2 74.36(3) 2_566 1_455 ?
C11 K1 K2 64.29(4) 2_566 1_455 ?
C11 K1 K2 66.11(3) . 1_455 ?
C13 K1 K2 60.45(4) . 1_455 ?
O4 K1 K2 45.84(3) . . ?
O3 K1 K2 49.59(3) . . ?
O5 K1 K2 45.90(3) . . ?
O2 K1 K2 147.20(3) . . ?
O1 K1 K2 121.99(3) . . ?
O6 K1 K2 123.10(4) . . ?
O1 K1 K2 115.37(3) 2_566 . ?
C11 K1 K2 129.81(4) 2_566 . ?
C11 K1 K2 102.21(3) . . ?
C13 K1 K2 106.72(4) . . ?
K2 K1 K2 163.387(18) 1_455 . ?
O4 K1 H13B 151.0(9) . . ?
O3 K1 H13B 80.6(7) . . ?
O5 K1 H13B 78.6(9) . . ?
O2 K1 H13B 105.6(8) . . ?
O1 K1 H13B 54.5(10) . . ?
O6 K1 H13B 36.5(8) . . ?
O1 K1 H13B 124.9(10) 2_566 . ?
C11 K1 H13B 121.8(9) 2_566 . ?
C11 K1 H13B 62.0(9) . . ?
C13 K1 H13B 16.2(9) . . ?
K2 K1 H13B 57.8(9) 1_455 . ?
K2 K1 H13B 106.8(8) . . ?
O1 K2 O4 134.53(5) 1_655 . ?
O1 K2 O5 149.22(5) 1_655 . ?
O4 K2 O5 74.55(5) . . ?
O1 K2 O6 78.74(5) 1_655 1_655 ?
O4 K2 O6 129.65(5) . 1_655 ?
O5 K2 O6 88.39(5) . 1_655 ?
O1 K2 O2 83.87(4) 1_655 1_655 ?
O4 K2 O2 69.85(4) . 1_655 ?
O5 K2 O2 121.90(5) . 1_655 ?
O6 K2 O2 81.07(5) 1_655 1_655 ?
O1 K2 O3 96.24(5) 1_655 . ?
O4 K2 O3 81.08(5) . . ?
O5 K2 O3 76.26(5) . . ?
O6 K2 O3 140.75(5) 1_655 . ?
O2 K2 O3 137.59(5) 1_655 . ?
O1 K2 C12 112.93(5) 1_655 . ?
O4 K2 C12 22.47(4) . . ?
O5 K2 C12 96.88(5) . . ?
O6 K2 C12 129.46(6) 1_655 . ?
O2 K2 C12 53.68(4) 1_655 . ?
O3 K2 C12 88.62(5) . . ?
O1 K2 O3 93.37(4) 1_655 2_666 ?
O4 K2 O3 41.24(4) . 2_666 ?
O5 K2 O3 114.19(5) . 2_666 ?
O6 K2 O3 138.28(5) 1_655 2_666 ?
O2 K2 O3 57.27(4) 1_655 2_666 ?
O3 K2 O3 80.47(5) . 2_666 ?
C12 K2 O3 21.99(4) . 2_666 ?
O1 K2 K1 48.88(4) 1_655 1_655 ?
O4 K2 K1 118.30(4) . 1_655 ?
O5 K2 K1 134.92(4) . 1_655 ?
O6 K2 K1 49.01(4) 1_655 1_655 ?
O2 K2 K1 48.45(3) 1_655 1_655 ?
O3 K2 K1 144.84(3) . 1_655 ?
C12 K2 K1 100.48(4) . 1_655 ?
O3 K2 K1 95.39(3) 2_666 1_655 ?
O1 K2 K1 141.09(4) 1_655 . ?
O4 K2 K1 45.26(3) . . ?
O5 K2 K1 47.11(4) . . ?
O6 K2 K1 135.21(4) 1_655 . ?
O2 K2 K1 115.06(3) 1_655 . ?
O3 K2 K1 46.40(3) . . ?
C12 K2 K1 64.22(3) . . ?
O3 K2 K1 72.77(3) 2_666 . ?
K1 K2 K1 163.387(18) 1_655 . ?
O1 K2 K1 50.38(4) 1_655 2_666 ?
O4 K2 K1 85.37(4) . 2_666 ?
O5 K2 K1 148.80(4) . 2_666 ?
O6 K2 K1 122.73(4) 1_655 2_666 ?
O2 K2 K1 70.44(4) 1_655 2_666 ?
O3 K2 K1 77.23(4) . 2_666 ?
C12 K2 K1 66.27(4) . 2_666 ?
O3 K2 K1 44.64(2) 2_666 2_666 ?
K1 K2 K1 75.69(2) 1_655 2_666 ?
K1 K2 K1 101.997(19) . 2_666 ?
O1 K2 K2 96.15(4) 1_655 2_666 ?
O4 K2 K2 51.58(4) . 2_666 ?
O5 K2 K2 98.26(4) . 2_666 ?
O6 K2 K2 173.14(4) 1_655 2_666 ?
O2 K2 K2 93.91(4) 1_655 2_666 ?
O3 K2 K2 43.78(4) . 2_666 ?
C12 K2 K2 48.31(4) . 2_666 ?
O3 K2 K2 36.69(3) 2_666 2_666 ?
K1 K2 K2 124.14(2) 1_655 2_666 ?
K1 K2 K2 51.276(15) . 2_666 ?
K1 K2 K2 50.721(15) 2_666 2_666 ?
O1 K2 H51 133.2(7) 1_655 . ?
O4 K2 H51 88.7(7) . . ?
O5 K2 H51 16.4(6) . . ?
O6 K2 H51 85.5(6) 1_655 . ?
O2 K2 H51 136.8(6) 1_655 . ?
O3 K2 H51 69.7(6) . . ?
C12 K2 H51 111.1(7) . . ?
O3 K2 H51 125.6(7) 2_666 . ?
K1 K2 H51 134.5(7) 1_655 . ?
K1 K2 H51 53.5(7) . . ?
K1 K2 H51 146.9(6) 2_666 . ?
K2 K2 H51 101.4(6) 2_666 . ?

loop_
_geom_bond_atom_site_label_1
_geom_bond_atom_site_label_2
_geom_bond_distance
_geom_bond_site_symmetry_2
_geom_bond_publ_flag
C1 C6 1.3871(19) . ?
C1 C2 1.391(3) . ?
C1 H1 0.95(3) . ?
C2 C3 1.380(2) . ?
C2 H2 0.97(2) . ?
C3 C4 1.4309(18) . ?
C3 C11 1.513(2) . ?
C4 C5 1.427(2) . ?
C4 C7 1.432(2) . ?
C5 C6 1.428(2) . ?
C5 C8 1.4308(18) 2 ?
C6 C8 1.463(2) . ?
C7 C10 1.378(2) 2 ?
C7 C12 1.503(2) 2_666 ?
C8 C9 1.389(2) . ?
C8 C5 1.4308(18) 2 ?
C9 C10 1.389(3) . ?
C9 H9 0.98(2) . ?
C10 C7 1.378(2) 2 ?
C10 H10 0.97(3) . ?
C11 O1 1.2545(19) . ?
C11 O2 1.267(2) 2_566 ?
C11 K1 3.1689(19) 2_566 ?
C11 K1 3.403(2) . ?
C12 O4 1.252(2) . ?
C12 O3 1.265(2) 2_666 ?
C12 C7 1.503(2) 2_666 ?
C12 K2 3.214(2) . ?
C13 O6 1.425(3) . ?
C13 C14 1.508(4) . ?
C13 K1 3.429(3) . ?
C13 H13A 1.00(3) . ?
C13 H13B 1.03(5) . ?
C14 H14A 0.98(4) . ?
C14 H14B 1.12(5) . ?
C14 H14C 0.96(4) . ?
C151 C162 0.846(11) . ?
C151 C152 1.082(8) . ?
C151 O7 1.436(6) . ?
C151 C161 1.539(6) . ?
C152 C161 0.836(12) . ?
C152 C162 1.511(13) . ?
C152 O7 1.538(11) . ?
C161 C162 1.497(10) . ?
O1 K2 2.6528(12) 1_455 ?
O1 K1 2.7958(17) . ?
O1 K1 2.9587(17) 2_566 ?
O2 C11 1.267(2) 2_566 ?
O2 K1 2.7937(14) . ?
O2 K2 2.8261(17) 1_455 ?
O3 C12 1.265(2) 2_666 ?
O3 K1 2.7682(13) . ?
O3 K2 2.9106(17) . ?
O3 K2 3.3701(19) 2_666 ?
O4 K1 2.7009(16) . ?
O4 K2 2.7277(15) . ?
O5 K2 2.7340(16) . ?
O5 K1 2.789(2) . ?
O5 H51 0.86(4) . ?
O5 H52 0.78(4) . ?
O6 K1 2.8208(19) . ?
O6 K2 2.825(2) 1_455 ?
O6 H6 0.83(4) . ?
K1 O1 2.9587(17) 2_566 ?
K1 C11 3.1689(19) 2_566 ?
K1 K2 3.6998(9) 1_455 ?
K1 K2 3.8017(9) . ?
K1 H13B 2.91(6) . ?
K2 O1 2.6528(12) 1_655 ?
K2 O6 2.825(2) 1_655 ?
K2 O2 2.8261(17) 1_655 ?
K2 O3 3.3701(19) 2_666 ?
K2 K1 3.6998(9) 1_655 ?
K2 K1 3.8316(10) 2_666 ?
K2 K2 4.8040(13) 2_666 ?
K2 H51 2.99(3) . ?

loop_
_geom_hbond_atom_site_label_D
_geom_hbond_atom_site_label_H
_geom_hbond_atom_site_label_A
_geom_hbond_distance_DH
_geom_hbond_distance_HA
_geom_hbond_distance_DA
_geom_hbond_angle_DHA
_geom_hbond_site_symmetry_A
O5 H51 O7 0.86(4) 2.03(3) 2.764(3) 143(3) .
O5 H52 O4 0.78(4) 2.01(4) 2.789(2) 175(4) 2_676
O6 H6 O2 0.83(4) 1.92(4) 2.755(2) 178(5) 2_576

loop_
_geom_torsion_atom_site_label_1
_geom_torsion_atom_site_label_2
_geom_torsion_atom_site_label_3
_geom_torsion_atom_site_label_4
_geom_torsion
_geom_torsion_site_symmetry_1
_geom_torsion_site_symmetry_2
_geom_torsion_site_symmetry_3
_geom_torsion_site_symmetry_4
_geom_torsion_publ_flag
C6 C1 C2 C3 1.9(3) . . . . ?
C1 C2 C3 C4 6.0(3) . . . . ?
C1 C2 C3 C11 -165.93(19) . . . . ?
C2 C3 C4 C5 -9.5(3) . . . . ?
C11 C3 C4 C5 161.68(17) . . . . ?
C2 C3 C4 C7 169.75(18) . . . . ?
C11 C3 C4 C7 -19.1(3) . . . . ?
C7 C4 C5 C6 -173.69(17) . . . . ?
C3 C4 C5 C6 5.6(3) . . . . ?
C7 C4 C5 C8 5.5(3) . . . 2 ?
C3 C4 C5 C8 -175.20(16) . . . 2 ?
C2 C1 C6 C5 -5.9(3) . . . . ?
C2 C1 C6 C8 175.28(19) . . . . ?
C4 C5 C6 C1 2.0(3) . . . . ?
C8 C5 C6 C1 -177.17(17) 2 . . . ?
C4 C5 C6 C8 -179.11(17) . . . . ?
C8 C5 C6 C8 1.7(3) 2 . . . ?
C5 C4 C7 C10 -6.4(3) . . . 2 ?
C3 C4 C7 C10 174.31(18) . . . 2 ?
C5 C4 C7 C12 165.14(17) . . . 2_666 ?
C3 C4 C7 C12 -14.1(3) . . . 2_666 ?
C1 C6 C8 C9 -3.1(3) . . . . ?
C5 C6 C8 C9 178.08(18) . . . . ?
C1 C6 C8 C5 177.12(18) . . . 2 ?
C5 C6 C8 C5 -1.7(3) . . . 2 ?
C5 C8 C9 C10 2.5(3) 2 . . . ?
C6 C8 C9 C10 -177.31(19) . . . . ?
C8 C9 C10 C7 -1.5(3) . . . 2 ?
C2 C3 C11 O1 -40.4(2) . . . . ?
C4 C3 C11 O1 148.26(18) . . . . ?
C2 C3 C11 O2 135.25(18) . . . 2_566 ?
C4 C3 C11 O2 -36.1(3) . . . 2_566 ?
C2 C3 C11 K1 54.8(3) . . . 2_566 ?
C4 C3 C11 K1 -116.5(2) . . . 2_566 ?
C2 C3 C11 K1 -98.44(17) . . . . ?
C4 C3 C11 K1 90.19(18) . . . . ?
C162 C151 C152 C161 -3.1(12) . . . . ?
O7 C151 C152 C161 176.4(10) . . . . ?
O7 C151 C152 C162 179.5(10) . . . . ?
C161 C151 C152 C162 3.1(12) . . . . ?
C162 C151 C152 O7 -179.5(10) . . . . ?
C161 C151 C152 O7 -176.4(10) . . . . ?
C151 C152 C161 C162 1.8(7) . . . . ?
O7 C152 C161 C162 19(6) . . . . ?
C162 C152 C161 C151 -1.8(7) . . . . ?
O7 C152 C161 C151 17(5) . . . . ?
C162 C151 C161 C152 176.8(13) . . . . ?
O7 C151 C161 C152 -3.6(10) . . . . ?
C152 C151 C161 C162 -176.8(13) . . . . ?
O7 C151 C161 C162 179.7(10) . . . . ?
C152 C151 C162 C161 1.7(7) . . . . ?
O7 C151 C162 C161 -5(15) . . . . ?
O7 C151 C162 C152 -7(15) . . . . ?
C161 C151 C162 C152 -1.7(7) . . . . ?
C152 C161 C162 C151 -2.3(9) . . . . ?
C151 C161 C162 C152 2.3(9) . . . . ?
C161 C152 C162 C151 176.9(12) . . . . ?
O7 C152 C162 C151 0.4(9) . . . . ?
C151 C152 C162 C161 -176.9(12) . . . . ?
O7 C152 C162 C161 -176.4(10) . . . . ?
O2 C11 O1 K2 -89.4(6) 2_566 . . 1_455 ?
C3 C11 O1 K2 85.9(6) . . . 1_455 ?
K1 C11 O1 K2 -63.2(5) 2_566 . . 1_455 ?
K1 C11 O1 K2 -170.2(6) . . . 1_455 ?
O2 C11 O1 K1 80.9(2) 2_566 . . . ?
C3 C11 O1 K1 -103.86(15) . . . . ?
K1 C11 O1 K1 107.01(8) 2_566 . . . ?
O2 C11 O1 K1 -26.13(18) 2_566 . . 2_566 ?
C3 C11 O1 K1 149.13(14) . . . 2_566 ?
K1 C11 O1 K1 -107.01(8) . . . 2_566 ?
O3 C12 O4 K1 46.8(3) 2_666 . . . ?
C7 C12 O4 K1 -128.10(16) 2_666 . . . ?
K2 C12 O4 K1 102.50(16) . . . . ?
O3 C12 O4 K2 -55.7(2) 2_666 . . . ?
C7 C12 O4 K2 129.40(13) 2_666 . . . ?
C14 C13 O6 K1 159.4(2) . . . . ?
C14 C13 O6 K2 73.3(2) . . . 1_455 ?
K1 C13 O6 K2 -86.15(9) . . . 1_455 ?
C162 C151 O7 C152 7(15) . . . . ?
C161 C151 O7 C152 1.9(6) . . . . ?
C161 C152 O7 C151 -19(6) . . . . ?
C162 C152 O7 C151 -0.3(5) . . . . ?
C12 O4 K1 O3 -70.74(17) . . . . ?
K2 O4 K1 O3 35.92(5) . . . . ?
C12 O4 K1 O5 -149.62(17) . . . . ?
K2 O4 K1 O5 -42.97(5) . . . . ?
C12 O4 K1 O2 72.52(17) . . . . ?
K2 O4 K1 O2 179.17(4) . . . . ?
C12 O4 K1 O1 -18.8(2) . . . . ?
K2 O4 K1 O1 87.86(8) . . . . ?
C12 O4 K1 O6 163.55(15) . . . . ?
K2 O4 K1 O6 -89.79(8) . . . . ?
C12 O4 K1 O1 30.90(17) . . . 2_566 ?
K2 O4 K1 O1 137.56(4) . . . 2_566 ?
C12 O4 K1 C11 53.76(17) . . . 2_566 ?
K2 O4 K1 C11 160.42(5) . . . 2_566 ?
C12 O4 K1 C11 -35.10(18) . . . . ?
K2 O4 K1 C11 71.56(6) . . . . ?
C12 O4 K1 C13 -156.53(16) . . . . ?
K2 O4 K1 C13 -49.88(9) . . . . ?
C12 O4 K1 K2 68.02(18) . . . 1_455 ?
K2 O4 K1 K2 174.67(4) . . . 1_455 ?
C12 O4 K1 K2 -106.65(17) . . . . ?
C12 O3 K1 O4 88.7(2) 2_666 . . . ?
K2 O3 K1 O4 -33.55(5) . . . . ?
K2 O3 K1 O4 67.77(4) 2_666 . . . ?
C12 O3 K1 O5 163.6(2) 2_666 . . . ?
K2 O3 K1 O5 41.37(5) . . . . ?
K2 O3 K1 O5 142.70(5) 2_666 . . . ?
C12 O3 K1 O2 -12.6(3) 2_666 . . . ?
K2 O3 K1 O2 -134.83(7) . . . . ?
K2 O3 K1 O2 -33.51(8) 2_666 . . . ?
C12 O3 K1 O1 -60.5(2) 2_666 . . . ?
K2 O3 K1 O1 177.28(5) . . . . ?
K2 O3 K1 O1 -81.40(4) 2_666 . . . ?
C12 O3 K1 O6 -125.3(2) 2_666 . . . ?
K2 O3 K1 O6 112.52(5) . . . . ?
K2 O3 K1 O6 -146.16(5) 2_666 . . . ?
C12 O3 K1 O1 7.8(2) 2_666 . . 2_566 ?
K2 O3 K1 O1 -114.36(4) . . . 2_566 ?
K2 O3 K1 O1 -13.03(4) 2_666 . . 2_566 ?
C12 O3 K1 C11 6.0(2) 2_666 . . 2_566 ?
K2 O3 K1 C11 -116.17(5) . . . 2_566 ?
K2 O3 K1 C11 -14.85(6) 2_666 . . 2_566 ?
C12 O3 K1 C11 -54.4(2) 2_666 . . . ?
K2 O3 K1 C11 -176.57(7) . . . . ?
K2 O3 K1 C11 -75.25(5) 2_666 . . . ?
C12 O3 K1 C13 -127.6(2) 2_666 . . . ?
K2 O3 K1 C13 110.23(6) . . . . ?
K2 O3 K1 C13 -148.45(5) 2_666 . . . ?
C12 O3 K1 K2 -69.9(2) 2_666 . . 1_455 ?
K2 O3 K1 K2 167.87(2) . . . 1_455 ?
K2 O3 K1 K2 -90.81(3) 2_666 . . 1_455 ?
C12 O3 K1 K2 122.2(2) 2_666 . . . ?
K2 O3 K1 K2 101.32(4) 2_666 . . . ?
K2 O5 K1 O4 42.91(4) . . . . ?
K2 O5 K1 O3 -44.49(5) . . . . ?
K2 O5 K1 O2 132.06(6) . . . . ?
K2 O5 K1 O1 -100.95(6) . . . . ?
K2 O5 K1 O6 -164.42(6) . . . . ?
K2 O5 K1 O1 44.19(12) . . . 2_566 ?
K2 O5 K1 C11 95.84(9) . . . 2_566 ?
K2 O5 K1 C11 -78.48(6) . . . . ?
K2 O5 K1 C13 -141.44(6) . . . . ?
K2 O5 K1 K2 -159.51(3) . . . 1_455 ?
C11 O2 K1 O4 -53.76(11) 2_566 . . . ?
K2 O2 K1 O4 -177.07(4) 1_455 . . . ?
C11 O2 K1 O3 41.85(14) 2_566 . . . ?
K2 O2 K1 O3 -81.47(8) 1_455 . . . ?
C11 O2 K1 O5 -132.52(11) 2_566 . . . ?
K2 O2 K1 O5 104.17(7) 1_455 . . . ?
C11 O2 K1 O1 87.44(11) 2_566 . . . ?
K2 O2 K1 O1 -35.87(4) 1_455 . . . ?
C11 O2 K1 O6 164.88(11) 2_566 . . . ?
K2 O2 K1 O6 41.57(5) 1_455 . . . ?
C11 O2 K1 O1 13.12(10) 2_566 . . 2_566 ?
K2 O2 K1 O1 -110.20(6) 1_455 . . 2_566 ?
K2 O2 K1 C11 -123.31(12) 1_455 . . 2_566 ?
C11 O2 K1 C11 74.13(12) 2_566 . . . ?
K2 O2 K1 C11 -49.19(4) 1_455 . . . ?
C11 O2 K1 C13 153.54(11) 2_566 . . . ?
K2 O2 K1 C13 30.22(6) 1_455 . . . ?
C11 O2 K1 K2 123.31(12) 2_566 . . 1_455 ?
C11 O2 K1 K2 -52.66(13) 2_566 . . . ?
K2 O2 K1 K2 -175.98(4) 1_455 . . . ?
C11 O1 K1 O4 -41.17(15) . . . . ?
K2 O1 K1 O4 136.49(6) 1_455 . . . ?
K1 O1 K1 O4 52.11(7) 2_566 . . . ?
C11 O1 K1 O3 14.08(12) . . . . ?
K2 O1 K1 O3 -168.26(6) 1_455 . . . ?
K1 O1 K1 O3 107.36(5) 2_566 . . . ?
C11 O1 K1 O5 72.76(14) . . . . ?
K2 O1 K1 O5 -109.59(5) 1_455 . . . ?
K1 O1 K1 O5 166.04(4) 2_566 . . . ?
C11 O1 K1 O2 -139.30(13) . . . . ?
K2 O1 K1 O2 38.36(4) 1_455 . . . ?
K1 O1 K1 O2 -46.02(4) 2_566 . . . ?
C11 O1 K1 O6 137.34(13) . . . . ?
K2 O1 K1 O6 -45.00(5) 1_455 . . . ?
K1 O1 K1 O6 -129.38(5) 2_566 . . . ?
C11 O1 K1 O1 -93.28(13) . . . 2_566 ?
K2 O1 K1 O1 84.38(4) 1_455 . . 2_566 ?
K1 O1 K1 O1 0.0 2_566 . . 2_566 ?
C11 O1 K1 C11 -115.59(12) . . . 2_566 ?
K2 O1 K1 C11 62.07(5) 1_455 . . 2_566 ?
K1 O1 K1 C11 -22.30(4) 2_566 . . 2_566 ?
K2 O1 K1 C11 177.66(15) 1_455 . . . ?
K1 O1 K1 C11 93.28(13) 2_566 . . . ?
C11 O1 K1 C13 113.56(13) . . . . ?
K2 O1 K1 C13 -68.78(5) 1_455 . . . ?
K1 O1 K1 C13 -153.15(5) 2_566 . . . ?
C11 O1 K1 K2 -177.66(15) . . . 1_455 ?
K1 O1 K1 K2 -84.38(4) 2_566 . . 1_455 ?
C11 O1 K1 K2 16.52(14) . . . . ?
K2 O1 K1 K2 -165.82(3) 1_455 . . . ?
K1 O1 K1 K2 109.80(4) 2_566 . . . ?
C13 O6 K1 O4 110.36(14) . . . . ?
K2 O6 K1 O4 -139.53(6) 1_455 . . . ?
C13 O6 K1 O3 -5.65(16) . . . . ?
K2 O6 K1 O3 104.46(5) 1_455 . . . ?
C13 O6 K1 O5 64.76(14) . . . . ?
K2 O6 K1 O5 174.87(5) 1_455 . . . ?
C13 O6 K1 O2 -151.75(14) . . . . ?
K2 O6 K1 O2 -41.64(4) 1_455 . . . ?
C13 O6 K1 O1 -68.15(14) . . . . ?
K2 O6 K1 O1 41.96(4) 1_455 . . . ?
C13 O6 K1 O1 -128.36(14) . . . 2_566 ?
K2 O6 K1 O1 -18.25(6) 1_455 . . 2_566 ?
C13 O6 K1 C11 -145.60(14) . . . 2_566 ?
K2 O6 K1 C11 -35.49(5) 1_455 . . 2_566 ?
C13 O6 K1 C11 -54.41(14) . . . . ?
K2 O6 K1 C11 55.70(5) 1_455 . . . ?
K2 O6 K1 C13 110.11(15) 1_455 . . . ?
C13 O6 K1 K2 -110.11(15) . . . 1_455 ?
C13 O6 K1 K2 51.45(15) . . . . ?
K2 O6 K1 K2 161.56(2) 1_455 . . . ?
O1 C11 K1 O4 150.16(12) . . . . ?
O2 C11 K1 O4 26.91(12) 2_566 . . . ?
C3 C11 K1 O4 -105.48(11) . . . . ?
K1 C11 K1 O4 87.00(6) 2_566 . . . ?
O1 C11 K1 O3 -163.04(15) . . . . ?
O2 C11 K1 O3 73.71(10) 2_566 . . . ?
C3 C11 K1 O3 -58.68(10) . . . . ?
K1 C11 K1 O3 133.80(7) 2_566 . . . ?
O1 C11 K1 O5 -119.66(13) . . . . ?
O2 C11 K1 O5 117.09(10) 2_566 . . . ?
C3 C11 K1 O5 -15.30(12) . . . . ?
K1 C11 K1 O5 177.18(4) 2_566 . . . ?
O1 C11 K1 O2 40.63(13) . . . . ?
O2 C11 K1 O2 -82.61(10) 2_566 . . . ?
C3 C11 K1 O2 145.00(10) . . . . ?
K1 C11 K1 O2 -22.52(4) 2_566 . . . ?
O2 C11 K1 O1 -123.25(18) 2_566 . . . ?
C3 C11 K1 O1 104.37(18) . . . . ?
K1 C11 K1 O1 -63.16(12) 2_566 . . . ?
O1 C11 K1 O6 -41.24(13) . . . . ?
O2 C11 K1 O6 -164.49(10) 2_566 . . . ?
C3 C11 K1 O6 63.12(11) . . . . ?
K1 C11 K1 O6 -104.40(5) 2_566 . . . ?
O1 C11 K1 O1 80.92(13) . . . 2_566 ?
O2 C11 K1 O1 -42.33(9) 2_566 . . 2_566 ?
C3 C11 K1 O1 -174.72(11) . . . 2_566 ?
K1 C11 K1 O1 17.76(3) 2_566 . . 2_566 ?
O1 C11 K1 C11 63.16(12) . . . 2_566 ?
O2 C11 K1 C11 -60.09(9) 2_566 . . 2_566 ?
C3 C11 K1 C11 167.52(12) . . . 2_566 ?
K1 C11 K1 C11 0.0 2_566 . . 2_566 ?
O1 C11 K1 C13 -60.93(13) . . . . ?
O2 C11 K1 C13 175.82(10) 2_566 . . . ?
C3 C11 K1 C13 43.44(10) . . . . ?
K1 C11 K1 C13 -124.08(5) 2_566 . . . ?
O1 C11 K1 K2 1.83(11) . . . 1_455 ?
O2 C11 K1 K2 -121.42(10) 2_566 . . 1_455 ?
C3 C11 K1 K2 106.20(11) . . . 1_455 ?
K1 C11 K1 K2 -61.33(3) 2_566 . . 1_455 ?
O1 C11 K1 K2 -165.71(12) . . . . ?
O2 C11 K1 K2 71.04(10) 2_566 . . . ?
C3 C11 K1 K2 -61.35(10) . . . . ?
K1 C11 K1 K2 131.13(3) 2_566 . . . ?
O6 C13 K1 O4 -101.89(14) . . . . ?
C14 C13 K1 O4 -158.6(4) . . . . ?
O6 C13 K1 O3 174.92(14) . . . . ?
C14 C13 K1 O3 118.2(4) . . . . ?
O6 C13 K1 O5 -108.97(15) . . . . ?
C14 C13 K1 O5 -165.7(5) . . . . ?
O6 C13 K1 O2 28.70(15) . . . . ?
C14 C13 K1 O2 -28.0(5) . . . . ?
O6 C13 K1 O1 104.68(14) . . . . ?
C14 C13 K1 O1 47.9(4) . . . . ?
C14 C13 K1 O6 -56.7(4) . . . . ?
O6 C13 K1 O1 67.87(16) . . . 2_566 ?
C14 C13 K1 O1 11.1(5) . . . 2_566 ?
O6 C13 K1 C11 40.98(16) . . . 2_566 ?
C14 C13 K1 C11 -15.8(5) . . . 2_566 ?
O6 C13 K1 C11 123.82(14) . . . . ?
C14 C13 K1 C11 67.1(4) . . . . ?
O6 C13 K1 K2 54.68(13) . . . 1_455 ?
C14 C13 K1 K2 -2.1(4) . . . 1_455 ?
O6 C13 K1 K2 -136.84(13) . . . . ?
C14 C13 K1 K2 166.4(4) . . . . ?
C12 O4 K2 O1 18.39(15) . . . 1_655 ?
K1 O4 K2 O1 -124.18(6) . . . 1_655 ?
C12 O4 K2 O5 -173.50(13) . . . . ?
K1 O4 K2 O5 43.93(5) . . . . ?
C12 O4 K2 O6 -98.97(13) . . . 1_655 ?
K1 O4 K2 O6 118.45(6) . . . 1_655 ?
C12 O4 K2 O2 -40.23(12) . . . 1_655 ?
K1 O4 K2 O2 177.20(5) . . . 1_655 ?
C12 O4 K2 O3 108.39(13) . . . . ?
K1 O4 K2 O3 -34.18(4) . . . . ?
K1 O4 K2 C12 -142.58(14) . . . . ?
C12 O4 K2 O3 22.71(11) . . . 2_666 ?
K1 O4 K2 O3 -119.87(7) . . . 2_666 ?
C12 O4 K2 K1 -40.40(13) . . . 1_655 ?
K1 O4 K2 K1 177.02(2) . . . 1_655 ?
C12 O4 K2 K1 142.58(14) . . . . ?
C12 O4 K2 K1 30.62(12) . . . 2_666 ?
K1 O4 K2 K1 -111.96(4) . . . 2_666 ?
C12 O4 K2 K2 72.34(12) . . . 2_666 ?
K1 O4 K2 K2 -70.24(4) . . . 2_666 ?
K1 O5 K2 O1 121.05(9) . . . 1_655 ?
K1 O5 K2 O4 -42.27(5) . . . . ?
K1 O5 K2 O6 -174.34(5) . . . 1_655 ?
K1 O5 K2 O2 -95.89(6) . . . 1_655 ?
K1 O5 K2 O3 42.11(5) . . . . ?
K1 O5 K2 C12 -44.77(6) . . . . ?
K1 O5 K2 O3 -30.63(6) . . . 2_666 ?
K1 O5 K2 K1 -157.04(3) . . . 1_655 ?
K1 O5 K2 K1 9.56(10) . . . 2_666 ?
K1 O5 K2 K2 3.98(4) . . . 2_666 ?
C12 O3 K2 O1 18.01(13) 2_666 . . 1_655 ?
K1 O3 K2 O1 167.63(5) . . . 1_655 ?
K2 O3 K2 O1 92.39(5) 2_666 . . 1_655 ?
C12 O3 K2 O4 -116.18(13) 2_666 . . . ?
K1 O3 K2 O4 33.44(4) . . . . ?
K2 O3 K2 O4 -41.80(4) 2_666 . . . ?
C12 O3 K2 O5 167.66(13) 2_666 . . . ?
K1 O3 K2 O5 -42.72(5) . . . . ?
K2 O3 K2 O5 -117.96(5) 2_666 . . . ?
C12 O3 K2 O6 97.84(14) 2_666 . . 1_655 ?
K1 O3 K2 O6 -112.54(6) . . . 1_655 ?
K2 O3 K2 O6 172.22(5) 2_666 . . 1_655 ?
C12 O3 K2 O2 -69.72(14) 2_666 . . 1_655 ?
K1 O3 K2 O2 79.90(6) . . . 1_655 ?
K2 O3 K2 O2 4.66(6) 2_666 . . 1_655 ?
C12 O3 K2 C12 -94.91(12) 2_666 . . . ?
K1 O3 K2 C12 54.71(5) . . . . ?
K2 O3 K2 C12 -20.53(4) 2_666 . . . ?
C12 O3 K2 O3 -74.38(13) 2_666 . . 2_666 ?
K1 O3 K2 O3 75.24(4) . . . 2_666 ?
K2 O3 K2 O3 0.0 2_666 . . 2_666 ?
C12 O3 K2 K1 11.44(16) 2_666 . . 1_655 ?
K1 O3 K2 K1 161.06(4) . . . 1_655 ?
K2 O3 K2 K1 85.82(6) 2_666 . . 1_655 ?
C12 O3 K2 K1 -149.62(15) 2_666 . . . ?
K2 O3 K2 K1 -75.24(4) 2_666 . . . ?
C12 O3 K2 K1 -28.95(12) 2_666 . . 2_666 ?
K1 O3 K2 K1 120.68(4) . . . 2_666 ?
K2 O3 K2 K1 45.43(2) 2_666 . . 2_666 ?
C12 O3 K2 K2 -74.38(13) 2_666 . . 2_666 ?
K1 O3 K2 K2 75.24(4) . . . 2_666 ?
O4 C12 K2 O1 -165.86(12) . . . 1_655 ?
O3 C12 K2 O1 -28.69(12) 2_666 . . 1_655 ?
C7 C12 K2 O1 97.47(15) 2_666 . . 1_655 ?
O3 C12 K2 O4 137.17(19) 2_666 . . . ?
C7 C12 K2 O4 -96.7(2) 2_666 . . . ?
O4 C12 K2 O5 6.31(13) . . . . ?
O3 C12 K2 O5 143.48(11) 2_666 . . . ?
C7 C12 K2 O5 -90.36(15) 2_666 . . . ?
O4 C12 K2 O6 99.91(13) . . . 1_655 ?
O3 C12 K2 O6 -122.92(11) 2_666 . . 1_655 ?
C7 C12 K2 O6 3.24(17) 2_666 . . 1_655 ?
O4 C12 K2 O2 131.20(14) . . . 1_655 ?
O3 C12 K2 O2 -91.63(11) 2_666 . . 1_655 ?
C7 C12 K2 O2 34.53(13) 2_666 . . 1_655 ?
O4 C12 K2 O3 -69.67(12) . . . . ?
O3 C12 K2 O3 67.50(11) 2_666 . . . ?
C7 C12 K2 O3 -166.34(15) 2_666 . . . ?
O4 C12 K2 O3 -137.17(19) . . . 2_666 ?
C7 C12 K2 O3 126.2(2) 2_666 . . 2_666 ?
O4 C12 K2 K1 144.52(12) . . . 1_655 ?
O3 C12 K2 K1 -78.31(10) 2_666 . . 1_655 ?
C7 C12 K2 K1 47.85(15) 2_666 . . 1_655 ?
O4 C12 K2 K1 -28.64(11) . . . . ?
O3 C12 K2 K1 108.53(11) 2_666 . . . ?
C7 C12 K2 K1 -125.31(15) 2_666 . . . ?
O4 C12 K2 K1 -146.32(13) . . . 2_666 ?
O3 C12 K2 K1 -9.15(9) 2_666 . . 2_666 ?
C7 C12 K2 K1 117.01(15) 2_666 . . 2_666 ?
O4 C12 K2 K2 -88.63(12) . . . 2_666 ?
O3 C12 K2 K2 48.54(9) 2_666 . . 2_666 ?
C7 C12 K2 K2 174.70(16) 2_666 . . 2_666 ?
O4 K1 K2 O1 110.14(8) . . . 1_655 ?
O3 K1 K2 O1 -19.82(7) . . . 1_655 ?
O5 K1 K2 O1 -135.74(8) . . . 1_655 ?
O2 K1 K2 O1 108.64(8) . . . 1_655 ?
O1 K1 K2 O1 -22.88(4) . . . 1_655 ?
O6 K1 K2 O1 -117.40(8) . . . 1_655 ?
O1 K1 K2 O1 62.42(8) 2_566 . . 1_655 ?
C11 K1 K2 O1 84.30(8) 2_566 . . 1_655 ?
C11 K1 K2 O1 -17.03(7) . . . 1_655 ?
C13 K1 K2 O1 -98.07(7) . . . 1_655 ?
K2 K1 K2 O1 -60.65(10) 1_455 . . 1_655 ?
O3 K1 K2 O4 -129.96(7) . . . . ?
O5 K1 K2 O4 114.12(7) . . . . ?
O2 K1 K2 O4 -1.50(7) . . . . ?
O1 K1 K2 O4 -133.02(6) . . . . ?
O6 K1 K2 O4 132.46(7) . . . . ?
O1 K1 K2 O4 -47.72(6) 2_566 . . . ?
C11 K1 K2 O4 -25.84(7) 2_566 . . . ?
C11 K1 K2 O4 -127.17(6) . . . . ?
C13 K1 K2 O4 151.79(6) . . . . ?
K2 K1 K2 O4 -170.79(8) 1_455 . . . ?
O4 K1 K2 O5 -114.12(7) . . . . ?
O3 K1 K2 O5 115.92(7) . . . . ?
O2 K1 K2 O5 -115.62(8) . . . . ?
O1 K1 K2 O5 112.86(7) . . . . ?
O6 K1 K2 O5 18.34(7) . . . . ?
O1 K1 K2 O5 -161.84(6) 2_566 . . . ?
C11 K1 K2 O5 -139.96(7) 2_566 . . . ?
C11 K1 K2 O5 118.70(7) . . . . ?
C13 K1 K2 O5 37.66(7) . . . . ?
K2 K1 K2 O5 75.09(9) 1_455 . . . ?
O4 K1 K2 O6 -106.07(8) . . . 1_655 ?
O3 K1 K2 O6 123.96(8) . . . 1_655 ?
O5 K1 K2 O6 8.05(8) . . . 1_655 ?
O2 K1 K2 O6 -107.57(8) . . . 1_655 ?
O1 K1 K2 O6 120.91(7) . . . 1_655 ?
O6 K1 K2 O6 26.39(4) . . . 1_655 ?
O1 K1 K2 O6 -153.79(6) 2_566 . . 1_655 ?
C11 K1 K2 O6 -131.91(7) 2_566 . . 1_655 ?
C11 K1 K2 O6 126.75(7) . . . 1_655 ?
C13 K1 K2 O6 45.71(7) . . . 1_655 ?
K2 K1 K2 O6 83.14(9) 1_455 . . 1_655 ?
O4 K1 K2 O2 -2.91(6) . . . 1_655 ?
O3 K1 K2 O2 -132.87(6) . . . 1_655 ?
O5 K1 K2 O2 111.22(7) . . . 1_655 ?
O2 K1 K2 O2 -4.40(4) . . . 1_655 ?
O1 K1 K2 O2 -135.93(5) . . . 1_655 ?
O6 K1 K2 O2 129.56(6) . . . 1_655 ?
O1 K1 K2 O2 -50.62(5) 2_566 . . 1_655 ?
C11 K1 K2 O2 -28.74(6) 2_566 . . 1_655 ?
C11 K1 K2 O2 -130.08(5) . . . 1_655 ?
C13 K1 K2 O2 148.88(6) . . . 1_655 ?
K2 K1 K2 O2 -173.70(6) 1_455 . . 1_655 ?
O4 K1 K2 O3 129.96(7) . . . . ?
O5 K1 K2 O3 -115.92(7) . . . . ?
O2 K1 K2 O3 128.47(8) . . . . ?
O1 K1 K2 O3 -3.06(6) . . . . ?
O6 K1 K2 O3 -97.58(7) . . . . ?
O1 K1 K2 O3 82.25(6) 2_566 . . . ?
C11 K1 K2 O3 104.12(7) 2_566 . . . ?
C11 K1 K2 O3 2.79(5) . . . . ?
C13 K1 K2 O3 -78.25(6) . . . . ?
K2 K1 K2 O3 -40.83(8) 1_455 . . . ?
O4 K1 K2 C12 14.94(6) . . . . ?
O3 K1 K2 C12 -115.02(6) . . . . ?
O5 K1 K2 C12 129.07(7) . . . . ?
O2 K1 K2 C12 13.45(7) . . . . ?
O1 K1 K2 C12 -118.08(6) . . . . ?
O6 K1 K2 C12 147.41(6) . . . . ?
O1 K1 K2 C12 -32.77(5) 2_566 . . . ?
C11 K1 K2 C12 -10.89(6) 2_566 . . . ?
C11 K1 K2 C12 -112.23(5) . . . . ?
C13 K1 K2 C12 166.73(6) . . . . ?
K2 K1 K2 C12 -155.85(7) 1_455 . . . ?
O4 K1 K2 O3 36.76(5) . . . 2_666 ?
O3 K1 K2 O3 -93.20(5) . . . 2_666 ?
O5 K1 K2 O3 150.88(6) . . . 2_666 ?
O2 K1 K2 O3 35.27(6) . . . 2_666 ?
O1 K1 K2 O3 -96.26(5) . . . 2_666 ?
O6 K1 K2 O3 169.22(5) . . . 2_666 ?
O1 K1 K2 O3 -10.95(4) 2_566 . . 2_666 ?
C11 K1 K2 O3 10.92(5) 2_566 . . 2_666 ?
C11 K1 K2 O3 -90.41(5) . . . 2_666 ?
C13 K1 K2 O3 -171.45(5) . . . 2_666 ?
K2 K1 K2 O3 -134.03(7) 1_455 . . 2_666 ?
O4 K1 K2 K1 -9.21(8) . . . 1_655 ?
O3 K1 K2 K1 -139.17(8) . . . 1_655 ?
O5 K1 K2 K1 104.91(8) . . . 1_655 ?
O2 K1 K2 K1 -10.71(10) . . . 1_655 ?
O1 K1 K2 K1 -142.23(7) . . . 1_655 ?
O6 K1 K2 K1 123.25(7) . . . 1_655 ?
O1 K1 K2 K1 -56.92(8) 2_566 . . 1_655 ?
C11 K1 K2 K1 -35.05(9) 2_566 . . 1_655 ?
C11 K1 K2 K1 -136.38(7) . . . 1_655 ?
C13 K1 K2 K1 142.58(7) . . . 1_655 ?
K2 K1 K2 K1 180.0 1_455 . . 1_655 ?
O4 K1 K2 K1 70.92(5) . . . 2_666 ?
O3 K1 K2 K1 -59.04(5) . . . 2_666 ?
O5 K1 K2 K1 -174.96(6) . . . 2_666 ?
O2 K1 K2 K1 69.43(6) . . . 2_666 ?
O1 K1 K2 K1 -62.10(5) . . . 2_666 ?
O6 K1 K2 K1 -156.62(5) . . . 2_666 ?
O1 K1 K2 K1 23.21(3) 2_566 . . 2_666 ?
C11 K1 K2 K1 45.08(5) 2_566 . . 2_666 ?
C11 K1 K2 K1 -56.25(4) . . . 2_666 ?
C13 K1 K2 K1 -137.29(5) . . . 2_666 ?
K2 K1 K2 K1 -99.87(7) 1_455 . . 2_666 ?
O4 K1 K2 K2 70.92(5) . . . 2_666 ?
O3 K1 K2 K2 -59.04(5) . . . 2_666 ?
O5 K1 K2 K2 -174.96(6) . . . 2_666 ?
O2 K1 K2 K2 69.43(6) . . . 2_666 ?
O1 K1 K2 K2 -62.10(5) . . . 2_666 ?
O6 K1 K2 K2 -156.62(5) . . . 2_666 ?
O1 K1 K2 K2 23.21(3) 2_566 . . 2_666 ?
C11 K1 K2 K2 45.08(5) 2_566 . . 2_666 ?
C11 K1 K2 K2 -56.25(4) . . . 2_666 ?
C13 K1 K2 K2 -137.29(5) . . . 2_666 ?
K2 K1 K2 K2 -99.87(7) 1_455 . . 2_666 ?
